data_9010442
loop_
_publ_author_name
'Basciano, L. C.'
'Peterson, R. C.'

_publ_section_title
;
 Crystal chemistry of the natrojarosite-jarosite and natrojarosite-hydronium
 jarosite solid-solution: A synthetic study with full Fe site occupancy
 Sample: N
;
_journal_name_full 'American Mineralogist'
_journal_page_first 853
_journal_page_last 862
_journal_paper_doi 10.2138/am.2008.2731
_journal_volume 93
_journal_year 2008
_chemical_compound_source Synthetic
_chemical_formula_sum 'Fe3 H6 K0.29 Na0.69 O14 S2'
_chemical_name_mineral Natrojarosite
_space_group_IT_number 166
_symmetry_space_group_name_Hall '-R 3 2"'
_symmetry_space_group_name_H-M 'R -3 m :H'
_cell_angle_alpha 90
_cell_angle_beta 90
_cell_angle_gamma 120
_cell_length_a 7.3101
_cell_length_b 7.3101
_cell_length_c 16.7658
_cell_formula_units_Z 3
_cell_volume 775.892
_database_code_amcsd 0004574
_exptl_crystal_density_diffrn 3.139
_cod_original_cell_volume 775.893
_cod_original_sg_symbol_H-M 'R -3 m'
_cod_original_formula_sum 'Na.69 K.29 Fe3 S2 O14 H6'
_cod_database_code 9010442

loop_
_space_group_symop_operation_xyz
x,y,z
2/3+x,1/3+y,1/3+z
1/3+x,2/3+y,2/3+z
x,x-y,z
2/3+x,1/3+x-y,1/3+z
1/3+x,2/3+x-y,2/3+z
y,x,-z
2/3+y,1/3+x,1/3-z
1/3+y,2/3+x,2/3-z
-x+y,y,z
2/3-x+y,1/3+y,1/3+z
1/3-x+y,2/3+y,2/3+z
-x,-x+y,-z
2/3-x,1/3-x+y,1/3-z
1/3-x,2/3-x+y,2/3-z
-y,-x,z
2/3-y,1/3-x,1/3+z
1/3-y,2/3-x,2/3+z
x-y,-y,-z
2/3+x-y,1/3-y,1/3-z
1/3+x-y,2/3-y,2/3-z
y,-x+y,-z
2/3+y,1/3-x+y,1/3-z
1/3+y,2/3-x+y,2/3-z
-x+y,-x,z
2/3-x+y,1/3-x,1/3+z
1/3-x+y,2/3-x,2/3+z
-x,-y,-z
2/3-x,1/3-y,1/3-z
1/3-x,2/3-y,2/3-z
-y,x-y,z
2/3-y,1/3+x-y,1/3+z
1/3-y,2/3+x-y,2/3+z
x-y,x,-z
2/3+x-y,1/3+x,1/3-z
1/3+x-y,2/3+x,2/3-z

loop_
_atom_site_label
_atom_site_fract_x
_atom_site_fract_y
_atom_site_fract_z
_atom_site_occupancy
_atom_site_U_iso_or_equiv
Na 0.00000 0.00000 0.00000 0.69000 0.03166
K 0.00000 0.00000 0.00000 0.29000 0.03166
Fe 0.16667 -0.16667 -0.16667 1.00000 0.02558
S 0.00000 0.00000 0.31120 1.00000 0.00887
O1 0.00000 0.00000 0.39720 1.00000 0.02406
O2 0.22520 -0.22520 -0.05280 1.00000 0.01393
O3 0.12670 -0.12670 0.13150 1.00000 0.00253
H 0.16200 -0.16200 0.17000 1.00000 0.02533

loop_
_cod_related_entry_id
_cod_related_entry_database
_cod_related_entry_code
1 AMCSD 0004574
